data_4313609
loop_
_publ_author_name
'Jian Fan'
'Wei-Yin Sun'
'Taka-aki Okamura'
'Wen-Xia Tang'
'Norikazu Ueyama'

_publ_section_title
;
 Novel Metal-Organic Frameworks with Specific Topology from New Tripodal
 Ligands: 1,3,5-Tris(1-imidazolyl)benzene and
 1,3-Bis(1-imidazolyl)-5-(imidazol-1-ylmethyl)benzene
;
_journal_name_full 'Inorganic Chemistry'
_journal_page_first 3168
_journal_page_last 3175
_journal_paper_doi 10.1021/ic0206847
_journal_volume 42
_journal_year 2003
_chemical_formula_moiety 'C30 H28 N18 O2 Ni '
_chemical_formula_sum 'C30 H28 N18 Ni O2'
_chemical_formula_weight 731.41
_chemical_name_systematic
;
[Ni(4)2(N3)2]-2(H2O)
;
_space_group_IT_number 14
_symmetry_cell_setting monoclinic
_symmetry_Int_Tables_number 14
_symmetry_space_group_name_Hall '-P 2yn'
_symmetry_space_group_name_H-M 'P 1 21/n 1'
_atom_sites_solution_hydrogens geom
_atom_sites_solution_primary direct
_atom_sites_solution_secondary difmap
_audit_creation_date 'Sun Jun 30 13:50:47 2002'
_audit_creation_method SHELXL-97
_cell_angle_alpha 90.00
_cell_angle_beta 107.3280(10)
_cell_angle_gamma 90.00
_cell_formula_units_Z 2
_cell_length_a 9.8033(3)
_cell_length_b 12.1369(5)
_cell_length_c 13.5215(5)
_cell_measurement_reflns_used 9856
_cell_measurement_temperature 200
_cell_measurement_theta_max 27.5
_cell_measurement_theta_min 2.3
_cell_volume 1535.80(10)
_computing_structure_refinement 'SHELXL-97 (Sheldrick, 1997)'
_computing_structure_solution 'SIR92 (Altomamre, 1994)'
_diffrn_ambient_temperature 200
_diffrn_detector_area_resol_mean 10.00
_diffrn_measured_fraction_theta_full 0.996
_diffrn_measured_fraction_theta_max 0.996
_diffrn_measurement_device_type 'Rigaku RAXIS-RAPID Imaging Plate'
_diffrn_measurement_method \w
_diffrn_radiation_monochromator graphite
_diffrn_radiation_source 'fine-focus sealed tube'
_diffrn_radiation_type MoK\a
_diffrn_radiation_wavelength 0.71069
_diffrn_reflns_av_R_equivalents 0.0324
_diffrn_reflns_av_sigmaI/netI 0.0228
_diffrn_reflns_limit_h_max 12
_diffrn_reflns_limit_h_min -12
_diffrn_reflns_limit_k_max 15
_diffrn_reflns_limit_k_min -15
_diffrn_reflns_limit_l_max 17
_diffrn_reflns_limit_l_min -15
_diffrn_reflns_number 14331
_diffrn_reflns_theta_full 27.48
_diffrn_reflns_theta_max 27.48
_diffrn_reflns_theta_min 2.28
_exptl_absorpt_coefficient_mu 0.697
_exptl_absorpt_correction_T_max 0.933
_exptl_absorpt_correction_T_min 0.808
_exptl_absorpt_correction_type multi-scan
_exptl_absorpt_process_details '(Higashi, 1995)'
_exptl_crystal_colour light-blue
_exptl_crystal_density_diffrn 1.582
_exptl_crystal_density_method 'not measured'
_exptl_crystal_description block
_exptl_crystal_F_000 756
_exptl_crystal_size_max 0.300
_exptl_crystal_size_mid 0.300
_exptl_crystal_size_min 0.100
_refine_diff_density_max 0.296
_refine_diff_density_min -0.315
_refine_diff_density_rms 0.054
_refine_ls_extinction_method none
_refine_ls_goodness_of_fit_ref 1.034
_refine_ls_hydrogen_treatment mixed
_refine_ls_matrix_type full
_refine_ls_number_parameters 172
_refine_ls_number_reflns 3511
_refine_ls_number_restraints 0
_refine_ls_restrained_S_all 1.034
_refine_ls_R_factor_all 0.0375
_refine_ls_R_factor_gt 0.0283
_refine_ls_shift/su_max 0.001
_refine_ls_shift/su_mean 0.000
_refine_ls_structure_factor_coef Fsqd
_refine_ls_weighting_details 'calc w=1/[\s^2^(Fo^2^)+(0.0333P)^2^+0.7539P] where P=(Fo^2^+2Fc^2^)/3'
_refine_ls_weighting_scheme calc
_refine_ls_wR_factor_gt 0.0685
_refine_ls_wR_factor_ref 0.0713
_reflns_number_gt 2981
_reflns_number_total 3511
_reflns_threshold_expression >2sigma(I)
_cod_data_source_file ic0206847_5.cif
_cod_data_source_block 10
_cod_database_code 4313609

loop_
_symmetry_equiv_pos_as_xyz
'x, y, z'
'-x+1/2, y+1/2, -z+1/2'
'-x, -y, -z'
'x-1/2, -y-1/2, z-1/2'

loop_
_atom_site_label
_atom_site_type_symbol
_atom_site_fract_x
_atom_site_fract_y
_atom_site_fract_z
_atom_site_U_iso_or_equiv
_atom_site_adp_type
_atom_site_occupancy
_atom_site_symmetry_multiplicity
_atom_site_calc_flag
_atom_site_refinement_flags
_atom_site_disorder_assembly
_atom_site_disorder_group
Ni1 Ni 0.0000 0.0000 0.0000 0.01372(7) Uani 1 2 d S . .
O1 O 0.08013(15) 0.21218(12) 0.28304(11) 0.0368(3) Uani 1 1 d . . .
H13 H 0.110(2) 0.1767(19) 0.2402(18) 0.044 Uiso 1 1 d . . .
H14 H 0.112(2) 0.275(2) 0.2790(18) 0.044 Uiso 1 1 d . . .
N1 N 0.15383(13) 0.04945(11) 0.14220(10) 0.022 Uani 1 1 d . . .
N2 N 0.24945(14) -0.00753(11) 0.18798(10) 0.023 Uani 1 1 d . . .
N3 N 0.34475(18) -0.06114(14) 0.23501(14) 0.046 Uani 1 1 d . . .
N11 N -0.24132(13) -0.02083(9) 0.21297(9) 0.016 Uani 1 1 d . . .
N12 N -0.15140(13) -0.01749(9) 0.08141(9) 0.017 Uani 1 1 d . . .
N31 N -0.12693(13) 0.33418(10) -0.00480(9) 0.017 Uani 1 1 d . . .
N32 N -0.05276(13) 0.16699(10) -0.02674(9) 0.017 Uani 1 1 d . . .
N51 N -0.08789(13) 0.16929(10) 0.54202(9) 0.019 Uani 1 1 d . . .
N52 N 0.08161(14) 0.29614(11) 0.59529(10) 0.024 Uani 1 1 d . . .
C1 C -0.24471(15) -0.01040(11) 0.31707(11) 0.016 Uani 1 1 d . . .
C2 C -0.31555(15) -0.08874(11) 0.35801(11) 0.017 Uani 1 1 d . . .
H1 H -0.3675 -0.1467 0.3161 0.021 Uiso 1 1 calc R . .
C3 C -0.30876(15) -0.08048(11) 0.46147(11) 0.0167(3) Uani 1 1 d . . .
C4 C -0.23460(15) 0.00378(12) 0.52460(11) 0.0183(3) Uani 1 1 d . . .
H2 H -0.2295 0.0073 0.5958 0.022 Uiso 1 1 calc R . .
C5 C -0.16806(15) 0.08282(11) 0.48028(11) 0.0170(3) Uani 1 1 d . . .
C6 C -0.17357(15) 0.07728(12) 0.37622(11) 0.0179(3) Uani 1 1 d . . .
H3 H -0.1295 0.1325 0.3463 0.021 Uiso 1 1 calc R . .
C11 C -0.12748(15) 0.00481(12) 0.18042(11) 0.0176(3) Uani 1 1 d . . .
H4 H -0.0409 0.0352 0.2237 0.021 Uiso 1 1 calc R . .
C12 C -0.28860(16) -0.05943(12) 0.04835(12) 0.0204(3) Uani 1 1 d . . .
H5 H -0.3365 -0.0825 -0.0204 0.024 Uiso 1 1 calc R . .
C13 C -0.34485(16) -0.06276(13) 0.12882(11) 0.0214(3) Uani 1 1 d . . .
H6 H -0.4369 -0.0887 0.1273 0.026 Uiso 1 1 calc R . .
C31 C -0.12389(16) 0.22638(12) 0.02246(11) 0.0191(3) Uani 1 1 d . . .
H7 H -0.1676 0.1976 0.0709 0.023 Uiso 1 1 calc R . .
C32 C -0.00826(18) 0.24008(12) -0.08913(12) 0.0230(3) Uani 1 1 d . . .
H8 H 0.0466 0.2208 -0.1338 0.028 Uiso 1 1 calc R . .
C33 C -0.05418(17) 0.34331(12) -0.07743(12) 0.0222(3) Uani 1 1 d . . .
H9 H -0.0393 0.4083 -0.1120 0.027 Uiso 1 1 calc R . .
C51 C 0.02322(16) 0.22445(12) 0.52260(12) 0.0212(3) Uani 1 1 d . . .
H10 H 0.0543 0.2122 0.4633 0.025 Uiso 1 1 calc R . .
C52 C 0.00324(18) 0.28783(13) 0.66492(12) 0.0258(3) Uani 1 1 d . . .
H11 H 0.0199 0.3307 0.7261 0.031 Uiso 1 1 calc R . .
C53 C -0.10050(18) 0.21026(13) 0.63412(12) 0.0257(3) Uani 1 1 d . . .
H12 H -0.1676 0.1887 0.6687 0.031 Uiso 1 1 calc R . .

loop_
_atom_site_aniso_label
_atom_site_aniso_U_11
_atom_site_aniso_U_22
_atom_site_aniso_U_33
_atom_site_aniso_U_23
_atom_site_aniso_U_13
_atom_site_aniso_U_12
Ni1 0.01650(12) 0.01222(12) 0.01386(12) -0.00041(9) 0.00669(9) 0.00144(10)
O1 0.0457(8) 0.0292(7) 0.0428(8) -0.0071(6) 0.0242(6) -0.0095(6)
N1 0.021 0.023 0.021 -0.003 0.005 0.001
N2 0.024 0.022 0.022 -0.003 0.006 -0.002
N3 0.039 0.033 0.050 -0.003 -0.009 0.011
N11 0.019 0.015 0.016 -0.001 0.007 -0.002
N12 0.020 0.014 0.018 0.000 0.007 0.000
N31 0.022 0.014 0.017 0.000 0.009 0.003
N32 0.021 0.015 0.017 0.000 0.008 0.002
N51 0.024 0.015 0.019 -0.001 0.008 -0.003
N52 0.025 0.021 0.025 -0.002 0.005 -0.003
C1 0.018 0.016 0.015 0.000 0.007 0.001
C2 0.019 0.015 0.018 -0.001 0.006 -0.002
C3 0.0186(7) 0.0135(6) 0.0199(7) 0.0017(5) 0.0084(5) -0.0006(5)
C4 0.0229(7) 0.0170(6) 0.0162(6) -0.0002(5) 0.0077(5) -0.0012(6)
C5 0.0185(7) 0.0140(6) 0.0182(7) -0.0019(5) 0.0054(5) -0.0012(5)
C6 0.0211(7) 0.0152(6) 0.0193(7) 0.0011(5) 0.0089(6) -0.0025(6)
C11 0.0197(7) 0.0168(6) 0.0182(7) -0.0011(6) 0.0085(5) -0.0021(6)
C12 0.0209(7) 0.0224(7) 0.0180(7) -0.0033(6) 0.0062(6) -0.0028(6)
C13 0.0202(7) 0.0242(8) 0.0199(7) -0.0036(6) 0.0061(6) -0.0053(6)
C31 0.0242(7) 0.0154(7) 0.0202(7) 0.0013(5) 0.0102(6) 0.0022(6)
C32 0.0315(8) 0.0194(7) 0.0239(8) 0.0028(6) 0.0170(7) 0.0045(6)
C33 0.0311(8) 0.0176(7) 0.0233(7) 0.0033(6) 0.0163(6) 0.0022(6)
C51 0.0218(7) 0.0186(7) 0.0241(8) -0.0001(6) 0.0083(6) -0.0019(6)
C52 0.0358(9) 0.0216(8) 0.0188(8) -0.0030(6) 0.0065(7) -0.0045(6)
C53 0.0356(9) 0.0231(8) 0.0210(8) -0.0034(6) 0.0123(7) -0.0061(7)

loop_
_atom_type_symbol
_atom_type_description
_atom_type_scat_dispersion_real
_atom_type_scat_dispersion_imag
_atom_type_scat_source
Ni Ni 0.3393 1.1124 'International Tables Vol C Tables 4.2.6.8 and 6.1.1.4'
O O 0.0106 0.0060 'International Tables Vol C Tables 4.2.6.8 and 6.1.1.4'
N N 0.0061 0.0033 'International Tables Vol C Tables 4.2.6.8 and 6.1.1.4'
C C 0.0033 0.0016 'International Tables Vol C Tables 4.2.6.8 and 6.1.1.4'
H H 0.0000 0.0000 'International Tables Vol C Tables 4.2.6.8 and 6.1.1.4'

loop_
_geom_angle_atom_site_label_1
_geom_angle_atom_site_label_2
_geom_angle_atom_site_label_3
_geom_angle
_geom_angle_site_symmetry_1
_geom_angle_site_symmetry_3
_geom_angle_publ_flag
N32 Ni1 N32 180.0 3 . ?
N32 Ni1 N12 90.66(4) 3 3 ?
N32 Ni1 N12 89.34(4) . 3 ?
N32 Ni1 N12 89.34(4) 3 . ?
N32 Ni1 N12 90.66(4) . . ?
N12 Ni1 N12 180.0 3 . ?
N32 Ni1 N1 92.55(5) 3 . ?
N32 Ni1 N1 87.45(5) . . ?
N12 Ni1 N1 91.35(5) 3 . ?
N12 Ni1 N1 88.65(5) . . ?
N32 Ni1 N1 87.45(5) 3 3 ?
N32 Ni1 N1 92.55(5) . 3 ?
N12 Ni1 N1 88.65(5) 3 3 ?
N12 Ni1 N1 91.35(5) . 3 ?
N1 Ni1 N1 180.0 . 3 ?
H13 O1 H14 102(2) . . ?
N2 N1 Ni1 122.83(11) . . ?
N3 N2 N1 178.05(17) . . ?
C11 N11 C13 107.02(12) . . ?
C11 N11 C1 124.47(12) . . ?
C13 N11 C1 128.42(12) . . ?
C11 N12 C12 105.43(12) . . ?
C11 N12 Ni1 124.83(10) . . ?
C12 N12 Ni1 129.62(10) . . ?
C31 N31 C33 107.26(12) . . ?
C31 N31 C3 124.42(12) . 2_455 ?
C33 N31 C3 128.30(12) . 2_455 ?
C31 N32 C32 105.60(12) . . ?
C31 N32 Ni1 125.75(10) . . ?
C32 N32 Ni1 128.29(10) . . ?
C51 N51 C53 106.68(13) . . ?
C51 N51 C5 125.46(12) . . ?
C53 N51 C5 127.79(13) . . ?
C51 N52 C52 104.76(13) . . ?
C2 C1 C6 121.42(13) . . ?
C2 C1 N11 119.73(12) . . ?
C6 C1 N11 118.84(12) . . ?
C3 C2 C1 118.35(13) . . ?
C3 C2 H1 120.8 . . ?
C1 C2 H1 120.8 . . ?
C2 C3 C4 122.18(13) . . ?
C2 C3 N31 117.94(12) . 2_445 ?
C4 C3 N31 119.76(13) . 2_445 ?
C3 C4 C5 117.97(13) . . ?
C3 C4 H2 121.0 . . ?
C5 C4 H2 121.0 . . ?
C4 C5 C6 121.28(13) . . ?
C4 C5 N51 120.23(13) . . ?
C6 C5 N51 118.45(12) . . ?
C1 C6 C5 118.72(13) . . ?
C1 C6 H3 120.6 . . ?
C5 C6 H3 120.6 . . ?
N12 C11 N11 111.67(13) . . ?
N12 C11 H4 124.2 . . ?
N11 C11 H4 124.2 . . ?
C13 C12 N12 109.86(13) . . ?
C13 C12 H5 125.1 . . ?
N12 C12 H5 125.1 . . ?
C12 C13 N11 106.00(13) . . ?
C12 C13 H6 127.0 . . ?
N11 C13 H6 127.0 . . ?
N32 C31 N31 111.32(13) . . ?
N32 C31 H7 124.3 . . ?
N31 C31 H7 124.3 . . ?
C33 C32 N32 110.23(13) . . ?
C33 C32 H8 124.9 . . ?
N32 C32 H8 124.9 . . ?
C32 C33 N31 105.59(13) . . ?
C32 C33 H9 127.2 . . ?
N31 C33 H9 127.2 . . ?
N52 C51 N51 112.07(13) . . ?
N52 C51 H10 124.0 . . ?
N51 C51 H10 124.0 . . ?
C53 C52 N52 111.02(14) . . ?
C53 C52 H11 124.5 . . ?
N52 C52 H11 124.5 . . ?
C52 C53 N51 105.45(14) . . ?
C52 C53 H12 127.3 . . ?
N51 C53 H12 127.3 . . ?

loop_
_geom_bond_atom_site_label_1
_geom_bond_atom_site_label_2
_geom_bond_distance
_geom_bond_site_symmetry_2
_geom_bond_publ_flag
Ni1 N32 2.0963(12) 3 ?
Ni1 N32 2.0963(12) . ?
Ni1 N12 2.1055(12) 3 ?
Ni1 N12 2.1055(12) . ?
Ni1 N1 2.1457(13) . ?
Ni1 N1 2.1458(13) 3 ?
O1 H13 0.84(2) . ?
O1 H14 0.84(2) . ?
N1 N2 1.1809(18) . ?
N2 N3 1.161(2) . ?
N11 C11 1.3523(18) . ?
N11 C13 1.3769(19) . ?
N11 C1 1.4234(17) . ?
N12 C11 1.3165(18) . ?
N12 C12 1.3820(19) . ?
N31 C31 1.3572(18) . ?
N31 C33 1.3794(18) . ?
N31 C3 1.4260(17) 2_455 ?
N32 C31 1.3132(18) . ?
N32 C32 1.3814(18) . ?
N51 C51 1.3689(19) . ?
N51 C53 1.3802(19) . ?
N51 C5 1.4231(18) . ?
N52 C51 1.310(2) . ?
N52 C52 1.385(2) . ?
C1 C2 1.3863(19) . ?
C1 C6 1.3879(19) . ?
C2 C3 1.384(2) . ?
C2 H1 0.9500 . ?
C3 C4 1.390(2) . ?
C3 N31 1.4260(17) 2_445 ?
C4 C5 1.392(2) . ?
C4 H2 0.9500 . ?
C5 C6 1.394(2) . ?
C6 H3 0.9500 . ?
C11 H4 0.9500 . ?
C12 C13 1.359(2) . ?
C12 H5 0.9500 . ?
C13 H6 0.9500 . ?
C31 H7 0.9500 . ?
C32 C33 1.356(2) . ?
C32 H8 0.9500 . ?
C33 H9 0.9500 . ?
C51 H10 0.9500 . ?
C52 C53 1.357(2) . ?
C52 H11 0.9500 . ?
C53 H12 0.9500 . ?

loop_
_geom_torsion_atom_site_label_1
_geom_torsion_atom_site_label_2
_geom_torsion_atom_site_label_3
_geom_torsion_atom_site_label_4
_geom_torsion
_geom_torsion_site_symmetry_1
_geom_torsion_site_symmetry_2
_geom_torsion_site_symmetry_3
_geom_torsion_site_symmetry_4
_geom_torsion_publ_flag
N32 Ni1 N1 N2 18.24(13) 3 . . . ?
N32 Ni1 N1 N2 -161.76(13) . . . . ?
N12 Ni1 N1 N2 -72.48(13) 3 . . . ?
N12 Ni1 N1 N2 107.52(13) . . . . ?
N1 Ni1 N1 N2 -90.4(19) 3 . . . ?
Ni1 N1 N2 N3 178(100) . . . . ?
N32 Ni1 N12 C11 94.88(12) 3 . . . ?
N32 Ni1 N12 C11 -85.12(12) . . . . ?
N12 Ni1 N12 C11 -168.2(8) 3 . . . ?
N1 Ni1 N12 C11 2.32(12) . . . . ?
N1 Ni1 N12 C11 -177.68(12) 3 . . . ?
N32 Ni1 N12 C12 -80.54(13) 3 . . . ?
N32 Ni1 N12 C12 99.46(13) . . . . ?
N12 Ni1 N12 C12 16.4(8) 3 . . . ?
N1 Ni1 N12 C12 -173.10(13) . . . . ?
N1 Ni1 N12 C12 6.90(13) 3 . . . ?
N32 Ni1 N32 C31 117(7) 3 . . . ?
N12 Ni1 N32 C31 -163.87(13) 3 . . . ?
N12 Ni1 N32 C31 16.13(13) . . . . ?
N1 Ni1 N32 C31 -72.48(13) . . . . ?
N1 Ni1 N32 C31 107.52(13) 3 . . . ?
N32 Ni1 N32 C32 -71(7) 3 . . . ?
N12 Ni1 N32 C32 8.13(13) 3 . . . ?
N12 Ni1 N32 C32 -171.87(13) . . . . ?
N1 Ni1 N32 C32 99.52(13) . . . . ?
N1 Ni1 N32 C32 -80.48(13) 3 . . . ?
C11 N11 C1 C2 -142.41(14) . . . . ?
C13 N11 C1 C2 33.8(2) . . . . ?
C11 N11 C1 C6 36.1(2) . . . . ?
C13 N11 C1 C6 -147.70(15) . . . . ?
C6 C1 C2 C3 -2.8(2) . . . . ?
N11 C1 C2 C3 175.68(13) . . . . ?
C1 C2 C3 C4 0.5(2) . . . . ?
C1 C2 C3 N31 -175.51(13) . . . 2_445 ?
C2 C3 C4 C5 1.3(2) . . . . ?
N31 C3 C4 C5 177.22(13) 2_445 . . . ?
C3 C4 C5 C6 -0.9(2) . . . . ?
C3 C4 C5 N51 -178.48(13) . . . . ?
C51 N51 C5 C4 153.39(14) . . . . ?
C53 N51 C5 C4 -23.1(2) . . . . ?
C51 N51 C5 C6 -24.3(2) . . . . ?
C53 N51 C5 C6 159.19(15) . . . . ?
C2 C1 C6 C5 3.2(2) . . . . ?
N11 C1 C6 C5 -175.30(13) . . . . ?
C4 C5 C6 C1 -1.3(2) . . . . ?
N51 C5 C6 C1 176.36(13) . . . . ?
C12 N12 C11 N11 0.25(16) . . . . ?
Ni1 N12 C11 N11 -176.10(9) . . . . ?
C13 N11 C11 N12 0.22(16) . . . . ?
C1 N11 C11 N12 177.12(12) . . . . ?
C11 N12 C12 C13 -0.63(17) . . . . ?
Ni1 N12 C12 C13 175.47(10) . . . . ?
N12 C12 C13 N11 0.76(17) . . . . ?
C11 N11 C13 C12 -0.59(16) . . . . ?
C1 N11 C13 C12 -177.33(13) . . . . ?
C32 N32 C31 N31 -0.25(17) . . . . ?
Ni1 N32 C31 N31 173.24(9) . . . . ?
C33 N31 C31 N32 0.85(17) . . . . ?
C3 N31 C31 N32 -177.41(13) 2_455 . . . ?
C31 N32 C32 C33 -0.46(18) . . . . ?
Ni1 N32 C32 C33 -173.72(11) . . . . ?
N32 C32 C33 N31 0.95(19) . . . . ?
C31 N31 C33 C32 -1.08(17) . . . . ?
C3 N31 C33 C32 177.10(14) 2_455 . . . ?
C52 N52 C51 N51 -0.65(17) . . . . ?
C53 N51 C51 N52 0.34(18) . . . . ?
C5 N51 C51 N52 -176.78(13) . . . . ?
C51 N52 C52 C53 0.74(18) . . . . ?
N52 C52 C53 N51 -0.54(19) . . . . ?
C51 N51 C53 C52 0.13(17) . . . . ?
C5 N51 C53 C52 177.17(14) . . . . ?
